data_1550771
loop_
_publ_author_name
'Colin-Molina, Abraham'
'Jellen, Marcus J.'
'Garc\'ia-Quezada, Eduardo'
'Cifuentes-Quintal, Miguel Eduardo'
'Murillo, Fernando'
'Barroso, Jorge'
'P\'erez-Estrada, Salvador'
'Toscano, Rub\'en A.'
'Merino, Gabriel'
'Rodr\'iguez-Molina, Braulio'

_publ_section_title
;
 Origin of the isotropic motion in crystalline molecular rotors with
 carbazole stators
;
_journal_name_full 'Chemical Science'
_journal_paper_doi 10.1039/C8SC04398A
_journal_year 2019
_chemical_formula_sum 'C30 H18 Br2 N2'
_chemical_formula_weight 566.28
_space_group_crystal_system monoclinic
_space_group_IT_number 14
_space_group_name_Hall '-P 2ybc'
_space_group_name_H-M_alt 'P 1 21/c 1'
_symmetry_space_group_name_Hall '-P 2ybc'
_symmetry_space_group_name_H-M 'P 1 21/c 1'
_atom_sites_solution_hydrogens geom
_audit_creation_method SHELXL-2016/6
_audit_update_record
;
2019-02-11 deposited with the CCDC.    2019-03-15 downloaded from the CCDC.
;
_cell_angle_alpha 90
_cell_angle_beta 96.262(5)
_cell_angle_gamma 90
_cell_formula_units_Z 2
_cell_length_a 9.2718(16)
_cell_length_b 17.063(3)
_cell_length_c 8.0988(14)
_cell_measurement_reflns_used 9906
_cell_measurement_temperature 298(2)
_cell_measurement_theta_max 30.00
_cell_measurement_theta_min 2.39
_cell_volume 1273.6(4)
_computing_cell_refinement 'APEX2 v2012.10.0(Bruker, 2012)'
_computing_data_collection 'APEX2 v2012.10.0(Bruker, 2012)'
_computing_data_reduction 'SAINT V8.27B (Bruker, 2012)'
_computing_molecular_graphics 'XP V 5.1 (Bruker, 1998)'
_computing_publication_material 'CIFTAB V 2013/2 (Sheldrick, 2013)'
_computing_structure_refinement 'SHELXL-2016/6 (Sheldrick, 2015)'
_computing_structure_solution 'SHELXS-2012 (Bruker, 2013)'
_diffrn_ambient_temperature 298(2)
_diffrn_detector_area_resol_mean 52.0833
_diffrn_measured_fraction_theta_full 1.000
_diffrn_measured_fraction_theta_max 1.000
_diffrn_measurement_device_type 'Bruker D8 Venture \k geometry diffractometer 208039-1'
_diffrn_measurement_method '\f and \w-scans'
_diffrn_radiation_monochromator 'Helios multilayer mirror'
_diffrn_radiation_source 'micro-focus X-ray source'
_diffrn_radiation_type MoK\a
_diffrn_radiation_wavelength 0.71073
_diffrn_reflns_av_R_equivalents 0.1438
_diffrn_reflns_av_unetI/netI 0.0872
_diffrn_reflns_Laue_measured_fraction_full 1.000
_diffrn_reflns_Laue_measured_fraction_max 1.000
_diffrn_reflns_limit_h_max 12
_diffrn_reflns_limit_h_min -12
_diffrn_reflns_limit_k_max 23
_diffrn_reflns_limit_k_min -23
_diffrn_reflns_limit_l_max 11
_diffrn_reflns_limit_l_min -11
_diffrn_reflns_number 39214
_diffrn_reflns_point_group_measured_fraction_full 1.000
_diffrn_reflns_point_group_measured_fraction_max 1.000
_diffrn_reflns_theta_full 25.242
_diffrn_reflns_theta_max 29.128
_diffrn_reflns_theta_min 2.210
_exptl_absorpt_coefficient_mu 3.203
_exptl_absorpt_correction_T_max 0.7460
_exptl_absorpt_correction_T_min 0.5556
_exptl_absorpt_correction_type multi-scan
_exptl_absorpt_process_details '(Sheldrick, 2012)'
_exptl_crystal_colour colourless
_exptl_crystal_density_diffrn 1.477
_exptl_crystal_description platy-prism
_exptl_crystal_F_000 564
_exptl_crystal_size_max 0.189
_exptl_crystal_size_mid 0.142
_exptl_crystal_size_min 0.026
_refine_diff_density_max 0.551
_refine_diff_density_min -0.414
_refine_diff_density_rms 0.079
_refine_ls_extinction_method none
_refine_ls_goodness_of_fit_ref 1.012
_refine_ls_hydrogen_treatment constr
_refine_ls_matrix_type full
_refine_ls_number_parameters 154
_refine_ls_number_reflns 3424
_refine_ls_number_restraints 0
_refine_ls_restrained_S_all 1.012
_refine_ls_R_factor_all 0.1714
_refine_ls_R_factor_gt 0.0633
_refine_ls_shift/su_max 0.001
_refine_ls_shift/su_mean 0.000
_refine_ls_structure_factor_coef Fsqd
_refine_ls_weighting_details 'w=1/[\s^2^(Fo^2^)+(0.0367P)^2^+2.5258P] where P=(Fo^2^+2Fc^2^)/3'
_refine_ls_weighting_scheme calc
_refine_ls_wR_factor_gt 0.1034
_refine_ls_wR_factor_ref 0.1338
_reflns_Friedel_coverage 0.000
_reflns_number_gt 1652
_reflns_number_total 3424
_reflns_threshold_expression 'I > 2\s(I)'
_cod_data_source_file c8sc04398a4.cif
_cod_data_source_block 253RMB17_a
_cod_database_code 1550771
_shelx_shelxl_version_number 2016/6
_shelx_space_group_comment
;
The symmetry employed for this shelxl refinement is uniquely defined
by the following loop, which should always be used as a source of
symmetry information in preference to the above space-group names.
They are only intended as comments.
;
_shelx_estimated_absorpt_t_min 0.583
_shelx_estimated_absorpt_t_max 0.921

loop_
_space_group_symop_operation_xyz
'x, y, z'
'-x, y+1/2, -z+1/2'
'-x, -y, -z'
'x, -y-1/2, z-1/2'

loop_
_atom_site_label
_atom_site_type_symbol
_atom_site_fract_x
_atom_site_fract_y
_atom_site_fract_z
_atom_site_U_iso_or_equiv
_atom_site_adp_type
_atom_site_occupancy
_atom_site_site_symmetry_order
_atom_site_calc_flag
_atom_site_refinement_flags_posn
_atom_site_refinement_flags_adp
Br1 Br 1.16367(6) 0.61617(3) 0.97023(7) 0.0654(2) Uani 1 1 d . .
N1 N 0.6026(4) 0.5890(2) 0.7455(4) 0.0365(9) Uani 1 1 d . .
C1 C 0.5171(4) 0.6206(2) 0.6081(5) 0.0326(9) Uani 1 1 d . .
C2 C 0.3705(5) 0.6119(3) 0.5604(5) 0.0447(11) Uani 1 1 d . .
H2 H 0.313125 0.580188 0.619881 0.054 Uiso 1 1 calc R U
C3 C 0.3112(5) 0.6531(3) 0.4181(6) 0.0505(12) Uani 1 1 d . .
H3 H 0.212960 0.648346 0.381543 0.061 Uiso 1 1 calc R U
C5 C 0.5442(6) 0.7080(3) 0.3809(5) 0.0449(12) Uani 1 1 d . .
H5 H 0.601053 0.739839 0.321072 0.054 Uiso 1 1 calc R U
C4 C 0.3979(6) 0.7002(3) 0.3333(6) 0.0527(13) Uani 1 1 d . .
H4 H 0.356452 0.727705 0.240833 0.063 Uiso 1 1 calc R U
C6 C 0.6052(5) 0.6677(2) 0.5191(5) 0.0359(10) Uani 1 1 d . .
C7 C 0.7499(5) 0.6645(2) 0.6057(5) 0.0360(10) Uani 1 1 d . .
C8 C 0.8813(5) 0.6980(3) 0.5789(6) 0.0504(13) Uani 1 1 d . .
H8 H 0.887182 0.730227 0.487335 0.061 Uiso 1 1 calc R U
C9 C 1.0031(5) 0.6837(3) 0.6873(6) 0.0487(12) Uani 1 1 d . .
H9 H 1.091023 0.706948 0.670543 0.058 Uiso 1 1 calc R U
C10 C 0.9938(5) 0.6346(3) 0.8212(6) 0.0433(11) Uani 1 1 d . .
C11 C 0.8652(5) 0.5996(2) 0.8538(5) 0.0387(11) Uani 1 1 d . .
H11 H 0.860687 0.566939 0.945002 0.046 Uiso 1 1 calc R U
C12 C 0.7436(4) 0.6157(2) 0.7438(5) 0.0356(9) Uani 1 1 d . .
C13 C 0.5505(4) 0.5435(2) 0.8750(5) 0.0312(9) Uani 1 1 d . .
C14 C 0.5688(5) 0.5703(2) 1.0364(5) 0.0370(10) Uani 1 1 d . .
H14 H 0.615292 0.617852 1.061264 0.044 Uiso 1 1 calc R U
C15 C 0.4819(5) 0.4732(2) 0.8394(5) 0.0375(10) Uani 1 1 d . .
H15 H 0.469636 0.455039 0.730490 0.045 Uiso 1 1 calc R U

loop_
_atom_site_aniso_label
_atom_site_aniso_U_11
_atom_site_aniso_U_22
_atom_site_aniso_U_33
_atom_site_aniso_U_23
_atom_site_aniso_U_13
_atom_site_aniso_U_12
Br1 0.0460(3) 0.0747(4) 0.0735(4) 0.0058(3) -0.0028(2) -0.0018(3)
N1 0.041(2) 0.039(2) 0.0306(19) 0.0057(16) 0.0095(16) -0.0046(16)
C1 0.043(2) 0.033(2) 0.023(2) 0.0022(19) 0.0079(17) -0.001(2)
C2 0.045(3) 0.056(3) 0.034(2) 0.003(2) 0.008(2) -0.002(2)
C3 0.048(3) 0.061(3) 0.043(3) -0.006(3) 0.005(2) 0.004(3)
C5 0.065(3) 0.040(3) 0.031(2) 0.004(2) 0.011(2) 0.001(2)
C4 0.075(4) 0.050(3) 0.031(3) 0.006(2) -0.001(2) 0.016(3)
C6 0.049(3) 0.032(2) 0.027(2) 0.0002(19) 0.009(2) 0.001(2)
C7 0.046(3) 0.033(2) 0.031(2) 0.003(2) 0.016(2) -0.004(2)
C8 0.061(3) 0.047(3) 0.045(3) 0.009(2) 0.014(3) -0.007(2)
C9 0.041(3) 0.048(3) 0.060(3) -0.001(3) 0.018(2) -0.014(2)
C10 0.041(3) 0.044(3) 0.046(3) -0.004(2) 0.010(2) -0.002(2)
C11 0.043(3) 0.039(3) 0.036(2) 0.006(2) 0.011(2) -0.001(2)
C12 0.040(2) 0.032(2) 0.037(2) 0.002(2) 0.0132(19) -0.002(2)
C13 0.038(2) 0.031(2) 0.027(2) 0.0056(18) 0.0133(18) -0.0014(19)
C14 0.048(3) 0.032(2) 0.032(2) 0.001(2) 0.008(2) -0.007(2)
C15 0.046(3) 0.041(2) 0.026(2) -0.003(2) 0.0065(19) -0.005(2)

loop_
_atom_type_symbol
_atom_type_description
_atom_type_scat_dispersion_real
_atom_type_scat_dispersion_imag
_atom_type_scat_source
C C 0.0033 0.0016 'International Tables Vol C Tables 4.2.6.8 and 6.1.1.4'
H H 0.0000 0.0000 'International Tables Vol C Tables 4.2.6.8 and 6.1.1.4'
N N 0.0061 0.0033 'International Tables Vol C Tables 4.2.6.8 and 6.1.1.4'
Br Br -0.2901 2.4595 'International Tables Vol C Tables 4.2.6.8 and 6.1.1.4'

loop_
_geom_angle_atom_site_label_1
_geom_angle_atom_site_label_2
_geom_angle_atom_site_label_3
_geom_angle
_geom_angle_site_symmetry_1
_geom_angle_site_symmetry_3
C12 N1 C1 108.6(3) . .
C12 N1 C13 125.5(3) . .
C1 N1 C13 125.7(3) . .
C2 C1 C6 122.0(4) . .
C2 C1 N1 129.5(4) . .
C6 C1 N1 108.5(4) . .
C1 C2 C3 117.4(4) . .
C1 C2 H2 121.3 . .
C3 C2 H2 121.3 . .
C4 C3 C2 120.2(5) . .
C4 C3 H3 119.9 . .
C2 C3 H3 119.9 . .
C4 C5 C6 119.0(4) . .
C4 C5 H5 120.5 . .
C6 C5 H5 120.5 . .
C3 C4 C5 121.9(4) . .
C3 C4 H4 119.0 . .
C5 C4 H4 119.0 . .
C5 C6 C1 119.5(4) . .
C5 C6 C7 133.6(4) . .
C1 C6 C7 106.9(3) . .
C8 C7 C12 119.0(4) . .
C8 C7 C6 134.0(4) . .
C12 C7 C6 107.1(4) . .
C9 C8 C7 120.2(4) . .
C9 C8 H8 119.9 . .
C7 C8 H8 119.9 . .
C8 C9 C10 119.5(4) . .
C8 C9 H9 120.3 . .
C10 C9 H9 120.3 . .
C9 C10 C11 122.7(4) . .
C9 C10 Br1 118.7(3) . .
C11 C10 Br1 118.5(3) . .
C10 C11 C12 116.7(4) . .
C10 C11 H11 121.7 . .
C12 C11 H11 121.7 . .
N1 C12 C11 129.1(4) . .
N1 C12 C7 109.0(4) . .
C11 C12 C7 122.0(4) . .
C15 C13 C14 119.7(4) . .
C15 C13 N1 120.3(4) . .
C14 C13 N1 120.0(4) . .
C15 C14 C13 119.9(4) 3_667 .
C15 C14 H14 120.0 3_667 .
C13 C14 H14 120.0 . .
C13 C15 C14 120.4(4) . 3_667
C13 C15 H15 119.8 . .
C14 C15 H15 119.8 3_667 .

loop_
_geom_bond_atom_site_label_1
_geom_bond_atom_site_label_2
_geom_bond_distance
_geom_bond_site_symmetry_2
Br1 C10 1.903(5) .
N1 C12 1.386(5) .
N1 C1 1.402(5) .
N1 C13 1.431(5) .
C1 C2 1.379(6) .
C1 C6 1.401(6) .
C2 C3 1.409(6) .
C2 H2 0.9300 .
C3 C4 1.373(7) .
C3 H3 0.9300 .
C5 C4 1.376(7) .
C5 C6 1.381(6) .
C5 H5 0.9300 .
C4 H4 0.9300 .
C6 C7 1.445(6) .
C7 C8 1.384(6) .
C7 C12 1.400(6) .
C8 C9 1.374(7) .
C8 H8 0.9300 .
C9 C10 1.381(6) .
C9 H9 0.9300 .
C10 C11 1.384(6) .
C11 C12 1.387(6) .
C11 H11 0.9300 .
C13 C15 1.373(6) .
C13 C14 1.378(5) .
C14 C15 1.375(6) 3_667
C14 H14 0.9300 .
C15 H15 0.9300 .
